data_7712719
loop_
_publ_author_name
'Benndorf, Stefan'
'Buday, Philipp'
'Callies, Benedikt'
'G\"orls, Helmar'
'Kupfer, Stephan'
'Weigand, Wolfgang'

_publ_section_title
;
 NMP makes the Difference -- Facilitated Synthesis of [FeFe] Hydrogenase
 Mimics
;
_journal_name_full 'Dalton Transactions'
_journal_paper_doi 10.1039/D3DT00796K
_journal_year 2023
_chemical_formula_moiety 'C10 H10 Fe2 O8 S2'
_chemical_formula_sum 'C10 H10 Fe2 O8 S2'
_chemical_formula_weight 434.00
_space_group_crystal_system triclinic
_space_group_IT_number 2
_space_group_name_Hall '-P 1'
_space_group_name_H-M_alt 'P -1'
_atom_sites_solution_hydrogens mixed
_atom_sites_solution_primary direct
_atom_sites_solution_secondary difmap
_audit_creation_method SHELXL-2018/3
_audit_update_record
;
2022-09-06 deposited with the CCDC.	2023-04-04 downloaded from the CCDC.
;
_cell_angle_alpha 67.548(1)
_cell_angle_beta 75.695(1)
_cell_angle_gamma 72.133(1)
_cell_formula_units_Z 4
_cell_length_a 9.9054(2)
_cell_length_b 12.9304(3)
_cell_length_c 14.3840(3)
_cell_measurement_reflns_used 23102
_cell_measurement_temperature 133(2)
_cell_measurement_theta_max 27.484
_cell_measurement_theta_min 1.754
_cell_volume 1602.78(6)
_computing_cell_refinement DENZO
_computing_data_collection COLLECT
_computing_data_reduction DENZO
_computing_molecular_graphics SHELXTL/PC
_computing_publication_material 'SHELXL-2018/3 (Sheldrick, 2018)'
_computing_structure_refinement 'SHELXL-2018/3 (Sheldrick, 2018)'
_computing_structure_solution 'SHELXS-97 (Sheldrick, 2008)'
_diffrn_ambient_temperature 133(2)
_diffrn_measured_fraction_theta_full 0.996
_diffrn_measured_fraction_theta_max 0.996
_diffrn_measurement_device_type KappaCCD
_diffrn_measurement_method 'phi + omega - scans'
_diffrn_radiation_type MoK\a
_diffrn_radiation_wavelength 0.71073
_diffrn_reflns_av_R_equivalents 0.0373
_diffrn_reflns_av_unetI/netI 0.0392
_diffrn_reflns_Laue_measured_fraction_full 0.996
_diffrn_reflns_Laue_measured_fraction_max 0.996
_diffrn_reflns_limit_h_max 12
_diffrn_reflns_limit_h_min -12
_diffrn_reflns_limit_k_max 16
_diffrn_reflns_limit_k_min -16
_diffrn_reflns_limit_l_max 18
_diffrn_reflns_limit_l_min -18
_diffrn_reflns_number 23102
_diffrn_reflns_point_group_measured_fraction_full 0.996
_diffrn_reflns_point_group_measured_fraction_max 0.996
_diffrn_reflns_theta_full 25.242
_diffrn_reflns_theta_max 27.484
_diffrn_reflns_theta_min 1.754
_exptl_absorpt_coefficient_mu 2.103
_exptl_absorpt_correction_T_max 0.7456
_exptl_absorpt_correction_T_min 0.6818
_exptl_absorpt_correction_type multi-scan
_exptl_absorpt_process_details
; 
 SADABS 2016/2: Krause, L., Herbst-Irmer, R., Sheldrick G.M. & Stalke D., 
 J. Appl. Cryst. 48 (2015) 3-10 
;
_exptl_crystal_colour red-brown
_exptl_crystal_density_diffrn 1.799
_exptl_crystal_density_method 'not measured'
_exptl_crystal_description prism
_exptl_crystal_F_000 872
_exptl_crystal_size_max 0.104
_exptl_crystal_size_mid 0.102
_exptl_crystal_size_min 0.088
_refine_diff_density_max 0.638
_refine_diff_density_min -0.406
_refine_diff_density_rms 0.095
_refine_ls_extinction_method none
_refine_ls_goodness_of_fit_ref 1.054
_refine_ls_hydrogen_treatment mixed
_refine_ls_matrix_type full
_refine_ls_number_parameters 413
_refine_ls_number_reflns 7304
_refine_ls_number_restraints 0
_refine_ls_restrained_S_all 1.054
_refine_ls_R_factor_all 0.0438
_refine_ls_R_factor_gt 0.0358
_refine_ls_shift/su_max 0.001
_refine_ls_shift/su_mean 0.000
_refine_ls_structure_factor_coef Fsqd
_refine_ls_weighting_details 'w=1/[\s^2^(Fo^2^)+(0.0214P)^2^+2.9189P] where P=(Fo^2^+2Fc^2^)/3'
_refine_ls_weighting_scheme calc
_refine_ls_wR_factor_gt 0.0772
_refine_ls_wR_factor_ref 0.0815
_reflns_Friedel_coverage 0.000
_reflns_number_gt 6376
_reflns_number_total 7304
_reflns_threshold_expression 'I > 2\s(I)'
_cod_data_source_file d3dt00796k2.cif
_cod_data_source_block FO7317_3
_cod_database_code 7712719
_shelx_shelxl_version_number 2018/3
_shelx_space_group_comment
; 
The symmetry employed for this shelxl refinement is uniquely defined 
by the following loop, which should always be used as a source of 
symmetry information in preference to the above space-group names. 
They are only intended as comments. 
;
_shelx_estimated_absorpt_t_min 0.811
_shelx_estimated_absorpt_t_max 0.837

loop_
_space_group_symop_operation_xyz
'x, y, z'
'-x, -y, -z'

loop_
_atom_site_label
_atom_site_type_symbol
_atom_site_fract_x
_atom_site_fract_y
_atom_site_fract_z
_atom_site_U_iso_or_equiv
_atom_site_adp_type
_atom_site_occupancy
_atom_site_site_symmetry_order
_atom_site_calc_flag
_atom_site_refinement_flags_posn
_atom_site_refinement_flags_adp
_atom_site_refinement_flags_occupancy
_atom_site_disorder_assembly
_atom_site_disorder_group
Fe1A Fe 0.70426(4) 0.97887(3) 0.15718(3) 0.01603(9) Uani 1 1 d . . . . .
Fe2A Fe 0.62005(4) 0.79388(3) 0.24682(3) 0.01658(9) Uani 1 1 d . . . . .
S1A S 0.83657(7) 0.81355(6) 0.25450(5) 0.01826(14) Uani 1 1 d . . . . .
S2A S 0.54184(7) 0.94897(5) 0.29992(5) 0.01588(13) Uani 1 1 d . . . . .
O1A O 0.9862(2) 0.8528(2) 0.47243(16) 0.0259(5) Uani 1 1 d . . . . .
O2A O 0.2596(2) 1.0356(2) 0.44252(17) 0.0269(5) Uani 1 1 d . . . . .
O3A O 0.8158(2) 1.15996(18) 0.16992(17) 0.0318(5) Uani 1 1 d . . . . .
O4A O 0.8959(2) 0.9425(2) -0.02522(16) 0.0326(5) Uani 1 1 d . . . . .
O5A O 0.4830(3) 1.1226(2) 0.02854(17) 0.0364(5) Uani 1 1 d . . . . .
O6A O 0.7609(2) 0.68862(18) 0.08794(16) 0.0292(5) Uani 1 1 d . . . . .
O7A O 0.3399(2) 0.8246(2) 0.1956(2) 0.0368(6) Uani 1 1 d . . . . .
O8A O 0.6022(3) 0.5903(2) 0.42997(19) 0.0463(7) Uani 1 1 d . . . . .
C1A C 0.8435(3) 0.8144(2) 0.3801(2) 0.0208(6) Uani 1 1 d . . . . .
H1AA H 0.750212 0.857843 0.406038 0.025 Uiso 1 1 calc R U . . .
H1AB H 0.861642 0.734415 0.428094 0.025 Uiso 1 1 calc R U . . .
C2A C 0.9618(3) 0.8698(3) 0.3734(2) 0.0220(6) Uani 1 1 d . . . . .
H2AA H 1.051309 0.835742 0.335561 0.026 Uiso 1 1 calc R U . . .
H2AB H 0.934722 0.953316 0.335628 0.026 Uiso 1 1 calc R U . . .
C3A C 0.3612(3) 1.0312(2) 0.2725(2) 0.0192(5) Uani 1 1 d . . . . .
H3AA H 0.356430 1.114455 0.251353 0.023 Uiso 1 1 calc R U . . .
H3AB H 0.341045 1.016346 0.215272 0.023 Uiso 1 1 calc R U . . .
C4A C 0.2483(3) 1.0000(2) 0.3633(2) 0.0228(6) Uani 1 1 d . . . . .
H4AA H 0.152090 1.037181 0.342406 0.027 Uiso 1 1 calc R U . . .
H4AB H 0.259003 0.915557 0.388768 0.027 Uiso 1 1 calc R U . . .
C5A C 0.7727(3) 1.0906(2) 0.1648(2) 0.0219(6) Uani 1 1 d . . . . .
C6A C 0.8248(3) 0.9553(2) 0.0460(2) 0.0211(6) Uani 1 1 d . . . . .
C7A C 0.5695(3) 1.0673(2) 0.0790(2) 0.0236(6) Uani 1 1 d . . . . .
C8A C 0.7086(3) 0.7278(2) 0.1508(2) 0.0205(6) Uani 1 1 d . . . . .
C9A C 0.4506(3) 0.8131(2) 0.2142(2) 0.0235(6) Uani 1 1 d . . . . .
C10A C 0.6074(3) 0.6699(2) 0.3601(2) 0.0270(6) Uani 1 1 d . . . . .
Fe1B Fe 0.77168(4) 0.59028(3) 0.86282(3) 0.01560(9) Uani 1 1 d . . . . .
Fe2B Fe 0.75735(4) 0.46374(3) 0.77073(3) 0.01733(9) Uani 1 1 d . . . . .
S1B S 0.70988(7) 0.65848(5) 0.70614(5) 0.01716(13) Uani 1 1 d . . . . .
S2B S 0.96539(7) 0.48989(6) 0.78514(5) 0.01989(14) Uani 1 1 d . . . . .
O1B O 0.3497(2) 0.8444(2) 0.58690(18) 0.0375(6) Uani 1 1 d . . . . .
O2B O 1.2000(3) 0.7086(2) 0.58134(18) 0.0359(6) Uani 1 1 d . . . . .
O3B O 0.8756(2) 0.78092(18) 0.86325(17) 0.0299(5) Uani 1 1 d . . . . .
O4B O 0.4717(2) 0.64804(19) 0.95482(16) 0.0313(5) Uani 1 1 d . . . . .
O5B O 0.8507(3) 0.42260(19) 1.05898(16) 0.0337(5) Uani 1 1 d . . . . .
O6B O 0.8274(2) 0.23550(17) 0.92624(16) 0.0306(5) Uani 1 1 d . . . . .
O7B O 0.4544(3) 0.4604(2) 0.8110(2) 0.0416(6) Uani 1 1 d . . . . .
O8B O 0.8469(3) 0.4029(2) 0.58351(19) 0.0527(8) Uani 1 1 d . . . . .
C1B C 0.5205(3) 0.7307(2) 0.7018(2) 0.0197(5) Uani 1 1 d . . . . .
H1BA H 0.460573 0.674678 0.740702 0.024 Uiso 1 1 calc R U . . .
H1BB H 0.493674 0.791982 0.732807 0.024 Uiso 1 1 calc R U . . .
C2B C 0.4956(3) 0.7817(3) 0.5936(2) 0.0395(9) Uani 1 1 d . . . . .
H2BA H 0.560121 0.834023 0.554186 0.047 Uiso 1 1 calc R U . . .
H2BB H 0.518014 0.719680 0.564009 0.047 Uiso 1 1 calc R U . . .
C3B C 1.0455(3) 0.5764(3) 0.6625(2) 0.0261(6) Uani 1 1 d . . . . .
H3BA H 1.107644 0.525181 0.624341 0.031 Uiso 1 1 calc R U . . .
H3BB H 0.968724 0.629595 0.622213 0.031 Uiso 1 1 calc R U . . .
C4B C 1.1330(4) 0.6449(3) 0.6763(2) 0.0369(8) Uani 1 1 d . . . . .
H4BA H 1.069977 0.698426 0.711975 0.044 Uiso 1 1 calc R U . . .
H4BB H 1.207149 0.591923 0.719075 0.044 Uiso 1 1 calc R U . . .
C5B C 0.8348(3) 0.7073(2) 0.8639(2) 0.0214(6) Uani 1 1 d . . . . .
C6B C 0.5895(3) 0.6266(2) 0.9195(2) 0.0223(6) Uani 1 1 d . . . . .
C7B C 0.8213(3) 0.4871(2) 0.9830(2) 0.0230(6) Uani 1 1 d . . . . .
C8B C 0.8008(3) 0.3235(2) 0.8657(2) 0.0226(6) Uani 1 1 d . . . . .
C9B C 0.5723(4) 0.4618(2) 0.7951(2) 0.0262(6) Uani 1 1 d . . . . .
C10B C 0.8104(4) 0.4256(3) 0.6561(2) 0.0305(7) Uani 1 1 d . . . . .
H1OA H 0.922(4) 0.882(3) 0.499(3) 0.039(12) Uiso 1 1 d . . . . .
H2OA H 0.292(4) 0.980(3) 0.484(3) 0.032(10) Uiso 1 1 d . . . . .
H1OB H 0.308(5) 0.797(4) 0.588(3) 0.051(13) Uiso 1 1 d . . . . .
H2OB H 1.142(5) 0.750(4) 0.546(4) 0.063(15) Uiso 1 1 d . . . . .

loop_
_atom_site_aniso_label
_atom_site_aniso_U_11
_atom_site_aniso_U_22
_atom_site_aniso_U_33
_atom_site_aniso_U_23
_atom_site_aniso_U_13
_atom_site_aniso_U_12
Fe1A 0.01679(19) 0.01613(18) 0.01446(18) -0.00474(14) -0.00121(15) -0.00425(14)
Fe2A 0.0176(2) 0.01490(18) 0.01795(19) -0.00591(15) -0.00340(15) -0.00365(15)
S1A 0.0160(3) 0.0203(3) 0.0187(3) -0.0080(3) -0.0036(3) -0.0017(3)
S2A 0.0157(3) 0.0153(3) 0.0158(3) -0.0051(2) -0.0017(2) -0.0032(2)
O1A 0.0200(11) 0.0384(12) 0.0219(11) -0.0150(10) -0.0048(9) -0.0029(10)
O2A 0.0247(11) 0.0318(12) 0.0222(11) -0.0117(10) -0.0025(9) -0.0011(9)
O3A 0.0376(13) 0.0289(11) 0.0337(12) -0.0125(10) 0.0003(10) -0.0163(10)
O4A 0.0339(13) 0.0410(13) 0.0240(11) -0.0171(10) 0.0062(10) -0.0106(10)
O5A 0.0347(13) 0.0392(13) 0.0259(12) -0.0034(10) -0.0121(10) 0.0011(10)
O6A 0.0330(12) 0.0297(11) 0.0268(11) -0.0155(9) -0.0070(9) -0.0003(9)
O7A 0.0254(12) 0.0431(14) 0.0544(16) -0.0276(12) -0.0096(11) -0.0079(10)
O8A 0.0642(18) 0.0266(12) 0.0351(14) 0.0017(11) 0.0001(13) -0.0137(12)
C1A 0.0186(14) 0.0273(14) 0.0174(13) -0.0077(11) -0.0025(11) -0.0065(11)
C2A 0.0216(14) 0.0279(14) 0.0185(13) -0.0086(11) -0.0029(11) -0.0076(12)
C3A 0.0168(13) 0.0161(12) 0.0229(14) -0.0067(10) -0.0021(11) -0.0019(10)
C4A 0.0193(14) 0.0263(14) 0.0237(14) -0.0085(12) -0.0036(12) -0.0059(11)
C5A 0.0208(14) 0.0217(13) 0.0188(13) -0.0064(11) 0.0024(11) -0.0036(11)
C6A 0.0220(14) 0.0210(13) 0.0216(14) -0.0073(11) -0.0031(12) -0.0069(11)
C7A 0.0256(15) 0.0240(14) 0.0171(13) -0.0044(11) 0.0000(12) -0.0057(12)
C8A 0.0207(14) 0.0175(12) 0.0241(14) -0.0057(11) -0.0075(12) -0.0043(11)
C9A 0.0261(16) 0.0195(13) 0.0284(15) -0.0119(12) -0.0027(12) -0.0062(11)
C10A 0.0298(16) 0.0215(14) 0.0302(16) -0.0103(13) -0.0027(13) -0.0057(12)
Fe1B 0.01695(19) 0.01474(18) 0.01431(18) -0.00454(14) -0.00415(15) -0.00158(14)
Fe2B 0.0203(2) 0.01494(18) 0.01633(19) -0.00612(14) -0.00437(15) -0.00110(15)
S1B 0.0178(3) 0.0158(3) 0.0153(3) -0.0035(2) -0.0041(2) -0.0013(2)
S2B 0.0163(3) 0.0200(3) 0.0196(3) -0.0055(3) -0.0035(3) 0.0003(3)
O1B 0.0234(12) 0.0511(15) 0.0295(12) 0.0023(11) -0.0133(10) -0.0100(11)
O2B 0.0265(12) 0.0474(15) 0.0243(12) 0.0027(10) -0.0046(10) -0.0138(11)
O3B 0.0315(12) 0.0250(11) 0.0373(13) -0.0103(9) -0.0106(10) -0.0079(9)
O4B 0.0224(11) 0.0382(12) 0.0238(11) -0.0095(9) 0.0023(9) 0.0002(9)
O5B 0.0440(14) 0.0299(11) 0.0220(11) -0.0027(9) -0.0135(10) -0.0025(10)
O6B 0.0383(13) 0.0211(10) 0.0263(11) -0.0005(9) -0.0089(10) -0.0049(9)
O7B 0.0275(13) 0.0375(13) 0.0626(17) -0.0118(12) -0.0126(12) -0.0130(11)
O8B 0.074(2) 0.0502(16) 0.0310(14) -0.0271(12) -0.0150(13) 0.0127(14)
C1B 0.0178(13) 0.0178(12) 0.0228(14) -0.0064(11) -0.0074(11) -0.0003(10)
C2B 0.0170(15) 0.065(2) 0.0235(16) -0.0016(16) -0.0074(13) -0.0058(15)
C3B 0.0199(14) 0.0332(16) 0.0210(14) -0.0071(12) -0.0006(12) -0.0050(12)
C4B 0.0384(19) 0.049(2) 0.0211(15) 0.0004(14) -0.0033(14) -0.0228(16)
C5B 0.0188(14) 0.0218(13) 0.0212(14) -0.0064(11) -0.0052(11) -0.0010(11)
C6B 0.0278(16) 0.0208(13) 0.0167(13) -0.0047(11) -0.0059(12) -0.0034(12)
C7B 0.0247(15) 0.0223(14) 0.0230(15) -0.0107(12) -0.0040(12) -0.0025(11)
C8B 0.0255(15) 0.0215(14) 0.0228(14) -0.0103(12) -0.0034(12) -0.0048(11)
C9B 0.0328(18) 0.0179(13) 0.0306(16) -0.0076(12) -0.0111(13) -0.0054(12)
C10B 0.0385(18) 0.0224(14) 0.0282(16) -0.0099(12) -0.0119(14) 0.0035(13)

loop_
_atom_type_symbol
_atom_type_description
_atom_type_scat_dispersion_real
_atom_type_scat_dispersion_imag
_atom_type_scat_source
C C 0.0033 0.0016 'International Tables Vol C Tables 4.2.6.8 and 6.1.1.4'
H H 0.0000 0.0000 'International Tables Vol C Tables 4.2.6.8 and 6.1.1.4'
O O 0.0106 0.0060 'International Tables Vol C Tables 4.2.6.8 and 6.1.1.4'
S S 0.1246 0.1234 'International Tables Vol C Tables 4.2.6.8 and 6.1.1.4'
Fe Fe 0.3463 0.8444 'International Tables Vol C Tables 4.2.6.8 and 6.1.1.4'

loop_
_geom_angle_atom_site_label_1
_geom_angle_atom_site_label_2
_geom_angle_atom_site_label_3
_geom_angle
_geom_angle_site_symmetry_1
_geom_angle_site_symmetry_3
_geom_angle_publ_flag
C7A Fe1A C6A 89.51(13) . . ?
C7A Fe1A C5A 99.33(13) . . ?
C6A Fe1A C5A 98.23(12) . . ?
C7A Fe1A S2A 92.51(9) . . ?
C6A Fe1A S2A 159.84(9) . . ?
C5A Fe1A S2A 101.22(9) . . ?
C7A Fe1A S1A 157.24(10) . . ?
C6A Fe1A S1A 88.48(9) . . ?
C5A Fe1A S1A 103.40(9) . . ?
S2A Fe1A S1A 81.95(3) . . ?
C7A Fe1A Fe2A 102.64(10) . . ?
C6A Fe1A Fe2A 103.94(9) . . ?
C5A Fe1A Fe2A 148.70(9) . . ?
S2A Fe1A Fe2A 56.07(2) . . ?
S1A Fe1A Fe2A 56.07(2) . . ?
C9A Fe2A C8A 90.66(13) . . ?
C9A Fe2A C10A 96.33(14) . . ?
C8A Fe2A C10A 102.00(13) . . ?
C9A Fe2A S2A 92.36(9) . . ?
C8A Fe2A S2A 151.35(9) . . ?
C10A Fe2A S2A 105.96(10) . . ?
C9A Fe2A S1A 164.98(10) . . ?
C8A Fe2A S1A 88.06(9) . . ?
C10A Fe2A S1A 98.58(10) . . ?
S2A Fe2A S1A 81.78(3) . . ?
C9A Fe2A Fe1A 109.28(9) . . ?
C8A Fe2A Fe1A 96.45(9) . . ?
C10A Fe2A Fe1A 148.15(10) . . ?
S2A Fe2A Fe1A 55.80(2) . . ?
S1A Fe2A Fe1A 56.07(2) . . ?
C1A S1A Fe1A 114.10(10) . . ?
C1A S1A Fe2A 111.14(9) . . ?
Fe1A S1A Fe2A 67.86(2) . . ?
C3A S2A Fe1A 111.10(9) . . ?
C3A S2A Fe2A 112.85(9) . . ?
Fe1A S2A Fe2A 68.13(2) . . ?
C2A O1A H1OA 110(3) . . ?
C4A O2A H2OA 106(3) . . ?
C2A C1A S1A 109.97(19) . . ?
C2A C1A H1AA 109.7 . . ?
S1A C1A H1AA 109.7 . . ?
C2A C1A H1AB 109.7 . . ?
S1A C1A H1AB 109.7 . . ?
H1AA C1A H1AB 108.2 . . ?
O1A C2A C1A 110.7(2) . . ?
O1A C2A H2AA 109.5 . . ?
C1A C2A H2AA 109.5 . . ?
O1A C2A H2AB 109.5 . . ?
C1A C2A H2AB 109.5 . . ?
H2AA C2A H2AB 108.1 . . ?
C4A C3A S2A 112.09(19) . . ?
C4A C3A H3AA 109.2 . . ?
S2A C3A H3AA 109.2 . . ?
C4A C3A H3AB 109.2 . . ?
S2A C3A H3AB 109.2 . . ?
H3AA C3A H3AB 107.9 . . ?
O2A C4A C3A 111.4(2) . . ?
O2A C4A H4AA 109.3 . . ?
C3A C4A H4AA 109.3 . . ?
O2A C4A H4AB 109.3 . . ?
C3A C4A H4AB 109.3 . . ?
H4AA C4A H4AB 108.0 . . ?
O3A C5A Fe1A 179.6(3) . . ?
O4A C6A Fe1A 177.5(3) . . ?
O5A C7A Fe1A 178.9(3) . . ?
O6A C8A Fe2A 177.5(3) . . ?
O7A C9A Fe2A 178.4(3) . . ?
O8A C10A Fe2A 178.2(3) . . ?
C6B Fe1B C7B 91.29(13) . . ?
C6B Fe1B C5B 99.97(13) . . ?
C7B Fe1B C5B 97.94(13) . . ?
C6B Fe1B S1B 92.03(9) . . ?
C7B Fe1B S1B 158.93(9) . . ?
C5B Fe1B S1B 101.97(9) . . ?
C6B Fe1B S2B 156.40(9) . . ?
C7B Fe1B S2B 87.78(9) . . ?
C5B Fe1B S2B 103.51(9) . . ?
S1B Fe1B S2B 80.94(3) . . ?
C6B Fe1B Fe2B 101.42(9) . . ?
C7B Fe1B Fe2B 102.60(9) . . ?
C5B Fe1B Fe2B 149.82(9) . . ?
S1B Fe1B Fe2B 56.36(2) . . ?
S2B Fe1B Fe2B 56.01(2) . . ?
C9B Fe2B C8B 91.52(13) . . ?
C9B Fe2B C10B 99.15(15) . . ?
C8B Fe2B C10B 100.61(13) . . ?
C9B Fe2B S2B 160.18(10) . . ?
C8B Fe2B S2B 87.11(10) . . ?
C10B Fe2B S2B 100.54(11) . . ?
C9B Fe2B S1B 93.02(9) . . ?
C8B Fe2B S1B 156.33(9) . . ?
C10B Fe2B S1B 101.56(10) . . ?
S2B Fe2B S1B 80.82(3) . . ?
C9B Fe2B Fe1B 104.69(10) . . ?
C8B Fe2B Fe1B 100.58(9) . . ?
C10B Fe2B Fe1B 147.45(11) . . ?
S2B Fe2B Fe1B 56.33(2) . . ?
S1B Fe2B Fe1B 55.83(2) . . ?
C1B S1B Fe1B 113.82(9) . . ?
C1B S1B Fe2B 115.10(9) . . ?
Fe1B S1B Fe2B 67.81(2) . . ?
C3B S2B Fe2B 110.46(10) . . ?
C3B S2B Fe1B 114.63(10) . . ?
Fe2B S2B Fe1B 67.66(2) . . ?
C2B O1B H1OB 104(3) . . ?
C4B O2B H2OB 111(3) . . ?
C2B C1B S1B 108.9(2) . . ?
C2B C1B H1BA 109.9 . . ?
S1B C1B H1BA 109.9 . . ?
C2B C1B H1BB 109.9 . . ?
S1B C1B H1BB 109.9 . . ?
H1BA C1B H1BB 108.3 . . ?
O1B C2B C1B 110.4(3) . . ?
O1B C2B H2BA 109.6 . . ?
C1B C2B H2BA 109.6 . . ?
O1B C2B H2BB 109.6 . . ?
C1B C2B H2BB 109.6 . . ?
H2BA C2B H2BB 108.1 . . ?
C4B C3B S2B 111.1(2) . . ?
C4B C3B H3BA 109.4 . . ?
S2B C3B H3BA 109.4 . . ?
C4B C3B H3BB 109.4 . . ?
S2B C3B H3BB 109.4 . . ?
H3BA C3B H3BB 108.0 . . ?
O2B C4B C3B 111.2(3) . . ?
O2B C4B H4BA 109.4 . . ?
C3B C4B H4BA 109.4 . . ?
O2B C4B H4BB 109.4 . . ?
C3B C4B H4BB 109.4 . . ?
H4BA C4B H4BB 108.0 . . ?
O3B C5B Fe1B 179.0(3) . . ?
O4B C6B Fe1B 178.2(3) . . ?
O5B C7B Fe1B 179.1(3) . . ?
O6B C8B Fe2B 179.4(3) . . ?
O7B C9B Fe2B 179.7(3) . . ?
O8B C10B Fe2B 178.1(3) . . ?

loop_
_geom_bond_atom_site_label_1
_geom_bond_atom_site_label_2
_geom_bond_distance
_geom_bond_site_symmetry_2
_geom_bond_publ_flag
Fe1A C7A 1.782(3) . ?
Fe1A C6A 1.812(3) . ?
Fe1A C5A 1.822(3) . ?
Fe1A S2A 2.2575(7) . ?
Fe1A S1A 2.2691(7) . ?
Fe1A Fe2A 2.5332(5) . ?
Fe2A C9A 1.773(3) . ?
Fe2A C8A 1.802(3) . ?
Fe2A C10A 1.808(3) . ?
Fe2A S2A 2.2648(7) . ?
Fe2A S1A 2.2693(8) . ?
S1A C1A 1.829(3) . ?
S2A C3A 1.830(3) . ?
O1A C2A 1.426(3) . ?
O1A H1OA 0.74(4) . ?
O2A C4A 1.421(3) . ?
O2A H2OA 0.78(4) . ?
O3A C5A 1.137(3) . ?
O4A C6A 1.129(3) . ?
O5A C7A 1.143(4) . ?
O6A C8A 1.141(3) . ?
O7A C9A 1.145(4) . ?
O8A C10A 1.135(4) . ?
C1A C2A 1.518(4) . ?
C1A H1AA 0.9900 . ?
C1A H1AB 0.9900 . ?
C2A H2AA 0.9900 . ?
C2A H2AB 0.9900 . ?
C3A C4A 1.506(4) . ?
C3A H3AA 0.9900 . ?
C3A H3AB 0.9900 . ?
C4A H4AA 0.9900 . ?
C4A H4AB 0.9900 . ?
Fe1B C6B 1.785(3) . ?
Fe1B C7B 1.807(3) . ?
Fe1B C5B 1.812(3) . ?
Fe1B S1B 2.2503(7) . ?
Fe1B S2B 2.2661(8) . ?
Fe1B Fe2B 2.5184(5) . ?
Fe2B C9B 1.786(3) . ?
Fe2B C8B 1.805(3) . ?
Fe2B C10B 1.809(3) . ?
Fe2B S2B 2.2574(8) . ?
Fe2B S1B 2.2644(7) . ?
S1B C1B 1.826(3) . ?
S2B C3B 1.827(3) . ?
O1B C2B 1.430(4) . ?
O1B H1OB 0.83(4) . ?
O2B C4B 1.419(4) . ?
O2B H2OB 0.79(5) . ?
O3B C5B 1.139(3) . ?
O4B C6B 1.146(4) . ?
O5B C7B 1.135(3) . ?
O6B C8B 1.139(3) . ?
O7B C9B 1.137(4) . ?
O8B C10B 1.135(4) . ?
C1B C2B 1.490(4) . ?
C1B H1BA 0.9900 . ?
C1B H1BB 0.9900 . ?
C2B H2BA 0.9900 . ?
C2B H2BB 0.9900 . ?
C3B C4B 1.504(4) . ?
C3B H3BA 0.9900 . ?
C3B H3BB 0.9900 . ?
C4B H4BA 0.9900 . ?
C4B H4BB 0.9900 . ?
